data_2218170
loop_
_publ_author_name
'Nakaema, Kosuke'
'Watanabe, Shoji'
'Okamoto, Akiko'
'Noguchi, Keiichi'
'Yonezawa, Noriyuki'

_publ_section_title
;
 1,8-Dibenzoyl-2,7-dimethoxynaphthalene
;
_journal_coeditor_code IS2282
_journal_issue 5
_journal_name_full 'Acta Crystallographica Section E'
_journal_page_first o807
_journal_paper_doi 10.1107/S1600536808007009
_journal_volume 64
_journal_year 2008
_chemical_formula_iupac 'C26 H20 O4'
_chemical_formula_moiety 'C26 H20 O4'
_chemical_formula_sum 'C26 H20 O4'
_chemical_formula_weight 396.42
_chemical_name_systematic
;
1,8-Dibenzoyl-2,7-dimethoxynaphthalene
;
_space_group_IT_number 15
_symmetry_cell_setting monoclinic
_symmetry_space_group_name_Hall '-C 2yc'
_symmetry_space_group_name_H-M 'C 1 2/c 1'
_atom_sites_solution_hydrogens difmap
_atom_sites_solution_primary direct
_atom_sites_solution_secondary difmap
_cell_angle_alpha 90.00
_cell_angle_beta 109.711(2)
_cell_angle_gamma 90.00
_cell_formula_units_Z 4
_cell_length_a 13.9677(4)
_cell_length_b 10.2145(3)
_cell_length_c 14.6966(4)
_cell_measurement_reflns_used 10115
_cell_measurement_temperature 93(2)
_cell_measurement_theta_max 68.1
_cell_measurement_theta_min 3.2
_cell_volume 1973.95(10)
_computing_cell_refinement 'PROCESS-AUTO (Rigaku, 1998)'
_computing_data_collection 'PROCESS-AUTO (Rigaku, 1998)'
_computing_data_reduction 'CrystalStructure (Rigaku/MSC, 2004)'
_computing_molecular_graphics 'ORTEPIII  (Burnett & Johnson, 1996)'
_computing_publication_material 'SHELXL97 (Sheldrick, 2008)'
_computing_structure_refinement 'SHELXL97 (Sheldrick, 2008)'
_computing_structure_solution 'SIR2004 (Burla <i>et al.</i>,  2005)'
_diffrn_ambient_temperature 93(2)
_diffrn_detector_area_resol_mean 10.00
_diffrn_measured_fraction_theta_full 0.996
_diffrn_measured_fraction_theta_max 0.996
_diffrn_measurement_device_type 'Rigaku R-AXIS RAPID'
_diffrn_measurement_method \w
_diffrn_radiation_monochromator graphite
_diffrn_radiation_source 'rotating anode'
_diffrn_radiation_type CuK\a
_diffrn_radiation_wavelength 1.54187
_diffrn_reflns_av_R_equivalents 0.0268
_diffrn_reflns_av_sigmaI/netI 0.0158
_diffrn_reflns_limit_h_max 16
_diffrn_reflns_limit_h_min -16
_diffrn_reflns_limit_k_max 12
_diffrn_reflns_limit_k_min -12
_diffrn_reflns_limit_l_max 17
_diffrn_reflns_limit_l_min -17
_diffrn_reflns_number 17362
_diffrn_reflns_theta_full 68.21
_diffrn_reflns_theta_max 68.21
_diffrn_reflns_theta_min 5.48
_exptl_absorpt_coefficient_mu 0.723
_exptl_absorpt_correction_T_max 0.930
_exptl_absorpt_correction_T_min 0.838
_exptl_absorpt_correction_type numerical
_exptl_absorpt_process_details '(<i>NUMABS</i>; Higashi, 1999)'
_exptl_crystal_colour colorless
_exptl_crystal_density_diffrn 1.334
_exptl_crystal_density_method 'not measured'
_exptl_crystal_description needle
_exptl_crystal_F_000 832
_exptl_crystal_size_max 0.50
_exptl_crystal_size_mid 0.10
_exptl_crystal_size_min 0.10
_refine_diff_density_max 0.193
_refine_diff_density_min -0.212
_refine_ls_extinction_coef 0.00121(18)
_refine_ls_extinction_expression Fc^*^=kFc[1+0.001xFc^2^\l^3^/sin(2\q)]^-1/4^
_refine_ls_extinction_method 'SHELXL97 (Sheldrick, 2008)'
_refine_ls_goodness_of_fit_ref 1.083
_refine_ls_hydrogen_treatment constr
_refine_ls_matrix_type full
_refine_ls_number_parameters 139
_refine_ls_number_reflns 1807
_refine_ls_number_restraints 0
_refine_ls_restrained_S_all 1.083
_refine_ls_R_factor_all 0.0469
_refine_ls_R_factor_gt 0.0386
_refine_ls_shift/su_max 0.000
_refine_ls_shift/su_mean 0.000
_refine_ls_structure_factor_coef Fsqd
_refine_ls_weighting_details 'calc w=1/[\s^2^(Fo^2^)+(0.0579P)^2^+0.9602P] where P=(Fo^2^+2Fc^2^)/3'
_refine_ls_weighting_scheme calc
_refine_ls_wR_factor_gt 0.1067
_refine_ls_wR_factor_ref 0.1147
_reflns_number_gt 1461
_reflns_number_total 1807
_reflns_threshold_expression I>2\s(I)
_cod_data_source_file is2282.cif
_cod_data_source_block I
_cod_database_code 2218170
_cod_database_fobs_code 2218170

loop_
_symmetry_equiv_pos_site_id
_symmetry_equiv_pos_as_xyz
1 +X,+Y,+Z
2 -X,+Y,1/2-Z
3 -X,-Y,-Z
4 +X,-Y,1/2+Z
5 1/2+X,1/2+Y,+Z
6 1/2-X,1/2+Y,1/2-Z
7 1/2-X,1/2-Y,-Z
8 1/2+X,1/2-Y,1/2+Z

loop_
_atom_site_type_symbol
_atom_site_label
_atom_site_fract_x
_atom_site_fract_y
_atom_site_fract_z
_atom_site_U_iso_or_equiv
_atom_site_adp_type
_atom_site_calc_flag
_atom_site_refinement_flags
_atom_site_occupancy
O O1 0.11104(8) 0.59739(10) 0.22559(7) 0.0399(3) Uani d . 1
O O2 0.26822(8) 0.39816(11) 0.37874(9) 0.0530(4) Uani d . 1
C C1 0.09424(11) 0.39621(13) 0.29711(10) 0.0325(3) Uani d . 1
C C2 0.18262(12) 0.32529(15) 0.33814(11) 0.0393(4) Uani d . 1
C C3 0.18231(14) 0.18652(16) 0.33535(12) 0.0470(4) Uani d . 1
H H3 0.2436 0.1385 0.3626 0.056 Uiso calc R 1
C C4 0.09246(14) 0.12359(15) 0.29280(11) 0.0463(4) Uani d . 1
H H4 0.0919 0.0306 0.2919 0.056 Uiso calc R 1
C C5 0.0000 0.19109(19) 0.2500 0.0383(5) Uani d S 1
C C6 0.0000 0.33146(18) 0.2500 0.0319(4) Uani d S 1
C C7 0.10671(10) 0.54368(14) 0.29822(10) 0.0313(3) Uani d . 1
C C8 0.11341(10) 0.61894(13) 0.38633(10) 0.0316(3) Uani d . 1
C C9 0.12438(11) 0.75478(14) 0.38552(11) 0.0368(4) Uani d . 1
H H9 0.1276 0.7970 0.3291 0.044 Uiso calc R 1
C C10 0.13055(12) 0.82794(16) 0.46611(12) 0.0431(4) Uani d . 1
H H10 0.1384 0.9203 0.4652 0.052 Uiso calc R 1
C C11 0.12535(12) 0.76686(17) 0.54845(12) 0.0448(4) Uani d . 1
H H11 0.1296 0.8173 0.6040 0.054 Uiso calc R 1
C C12 0.11397(12) 0.63233(17) 0.54997(11) 0.0447(4) Uani d . 1
H H12 0.1102 0.5906 0.6064 0.054 Uiso calc R 1
C C13 0.10816(11) 0.55857(15) 0.46934(10) 0.0376(4) Uani d . 1
H H13 0.1006 0.4662 0.4707 0.045 Uiso calc R 1
C C14 0.36309(13) 0.3343(2) 0.42144(14) 0.0592(5) Uani d . 1
H H14A 0.4171 0.3999 0.4447 0.071 Uiso calc R 1
H H14B 0.3771 0.2783 0.3733 0.071 Uiso calc R 1
H H14C 0.3606 0.2805 0.4758 0.071 Uiso calc R 1

loop_
_atom_site_aniso_label
_atom_site_aniso_U_11
_atom_site_aniso_U_22
_atom_site_aniso_U_33
_atom_site_aniso_U_12
_atom_site_aniso_U_13
_atom_site_aniso_U_23
O1 0.0505(6) 0.0371(6) 0.0351(6) -0.0020(4) 0.0185(5) 0.0020(4)
O2 0.0393(6) 0.0456(7) 0.0658(8) 0.0087(5) 0.0068(5) -0.0046(6)
C1 0.0421(8) 0.0273(7) 0.0311(7) 0.0034(6) 0.0161(6) 0.0006(5)
C2 0.0446(9) 0.0366(8) 0.0366(8) 0.0058(6) 0.0134(7) -0.0009(6)
C3 0.0591(10) 0.0375(9) 0.0442(9) 0.0160(7) 0.0170(8) 0.0021(7)
C4 0.0708(12) 0.0281(8) 0.0428(9) 0.0076(7) 0.0227(8) 0.0014(6)
C5 0.0583(13) 0.0268(10) 0.0342(11) 0.000 0.0212(10) 0.000
C6 0.0454(11) 0.0266(9) 0.0278(10) 0.000 0.0177(9) 0.000
C7 0.0307(7) 0.0306(7) 0.0330(8) 0.0011(5) 0.0116(6) 0.0022(6)
C8 0.0300(7) 0.0312(7) 0.0333(8) -0.0003(5) 0.0101(6) -0.0011(6)
C9 0.0415(8) 0.0320(7) 0.0367(8) 0.0012(6) 0.0130(6) 0.0018(6)
C10 0.0453(9) 0.0353(8) 0.0478(10) 0.0000(6) 0.0143(7) -0.0069(7)
C11 0.0426(9) 0.0515(10) 0.0415(9) -0.0001(7) 0.0157(7) -0.0136(7)
C12 0.0493(9) 0.0534(10) 0.0356(9) -0.0040(7) 0.0199(7) -0.0013(7)
C13 0.0408(8) 0.0359(8) 0.0381(8) -0.0025(6) 0.0159(6) 0.0013(6)
C14 0.0465(10) 0.0653(11) 0.0578(11) 0.0221(9) 0.0070(8) -0.0151(9)

loop_
_atom_type_symbol
_atom_type_description
_atom_type_scat_dispersion_real
_atom_type_scat_dispersion_imag
_atom_type_scat_source
C C 0.0181 0.0091 'International Tables Vol C Tables 4.2.6.8 and 6.1.1.4'
H H 0.0000 0.0000 'International Tables Vol C Tables 4.2.6.8 and 6.1.1.4'
O O 0.0492 0.0322 'International Tables Vol C Tables 4.2.6.8 and 6.1.1.4'

loop_
_geom_angle_atom_site_label_1
_geom_angle_atom_site_label_2
_geom_angle_atom_site_label_3
_geom_angle_site_symmetry_1
_geom_angle_site_symmetry_3
_geom_angle
C2 O2 C14 . . 119.52(13)
C2 C1 C6 . . 120.72(14)
C2 C1 C7 . . 115.70(13)
C6 C1 C7 . . 123.36(13)
O2 C2 C1 . . 115.29(13)
O2 C2 C3 . . 123.51(14)
C1 C2 C3 . . 121.19(15)
C4 C3 C2 . . 118.62(15)
C4 C3 H3 . . 120.7
C2 C3 H3 . . 120.7
C3 C4 C5 . . 122.54(15)
C3 C4 H4 . . 118.7
C5 C4 H4 . . 118.7
C4 C5 C4 2 . 121.50(19)
C4 C5 C6 2 . 119.25(10)
C4 C5 C6 . . 119.25(10)
C1 C6 C1 . 2 124.75(17)
C1 C6 C5 . . 117.62(9)
C1 C6 C5 2 . 117.62(9)
O1 C7 C8 . . 121.63(13)
O1 C7 C1 . . 118.49(12)
C8 C7 C1 . . 119.88(12)
C13 C8 C9 . . 119.10(13)
C13 C8 C7 . . 122.02(13)
C9 C8 C7 . . 118.88(13)
C10 C9 C8 . . 120.44(14)
C10 C9 H9 . . 119.8
C8 C9 H9 . . 119.8
C9 C10 C11 . . 120.00(15)
C9 C10 H10 . . 120.0
C11 C10 H10 . . 120.0
C12 C11 C10 . . 120.09(15)
C12 C11 H11 . . 120.0
C10 C11 H11 . . 120.0
C13 C12 C11 . . 120.05(15)
C13 C12 H12 . . 120.0
C11 C12 H12 . . 120.0
C12 C13 C8 . . 120.31(14)
C12 C13 H13 . . 119.8
C8 C13 H13 . . 119.8
O2 C14 H14A . . 109.5
O2 C14 H14B . . 109.5
H14A C14 H14B . . 109.5
O2 C14 H14C . . 109.5
H14A C14 H14C . . 109.5
H14B C14 H14C . . 109.5

loop_
_geom_bond_atom_site_label_1
_geom_bond_atom_site_label_2
_geom_bond_distance
O1 C7 1.2197(16)
O2 C2 1.3633(19)
O2 C14 1.4194(19)
C1 C2 1.382(2)
C1 C6 1.4264(17)
C1 C7 1.5158(19)
C2 C3 1.418(2)
C3 C4 1.360(2)
C3 H3 0.9500
C4 C5 1.4110(19)
C4 H4 0.9500
C5 C6 1.434(3)
C7 C8 1.4814(19)
C8 C13 1.3908(19)
C8 C9 1.396(2)
C9 C10 1.378(2)
C9 H9 0.9500
C10 C11 1.385(2)
C10 H10 0.9500
C11 C12 1.384(2)
C11 H11 0.9500
C12 C13 1.383(2)
C12 H12 0.9500
C13 H13 0.9500
C14 H14A 0.9800
C14 H14B 0.9800
C14 H14C 0.9800

loop_
_geom_hbond_atom_site_label_D
_geom_hbond_atom_site_label_H
_geom_hbond_atom_site_label_A
_geom_hbond_site_symmetry_A
_geom_hbond_distance_DH
_geom_hbond_distance_HA
_geom_hbond_distance_DA
_geom_hbond_angle_DHA
_geom_hbond_publ_flag
C12 H12 O1 4_565 0.95 2.60 3.4987(19) 159 y
C14 H14B O1 6_545 0.98 2.39 3.344(2) 164 y

loop_
_geom_torsion_atom_site_label_1
_geom_torsion_atom_site_label_2
_geom_torsion_atom_site_label_3
_geom_torsion_atom_site_label_4
_geom_torsion_site_symmetry_1
_geom_torsion_site_symmetry_4
_geom_torsion
C14 O2 C2 C1 . . -179.05(14)
C14 O2 C2 C3 . . -0.3(2)
C6 C1 C2 O2 . . 178.29(11)
C7 C1 C2 O2 . . 3.43(18)
C6 C1 C2 C3 . . -0.5(2)
C7 C1 C2 C3 . . -175.33(14)
O2 C2 C3 C4 . . -179.86(14)
C1 C2 C3 C4 . . -1.2(2)
C2 C3 C4 C5 . . 1.1(2)
C3 C4 C5 C4 . 2 -179.31(17)
C3 C4 C5 C6 . . 0.69(17)
C2 C1 C6 C1 . 2 -177.80(14)
C7 C1 C6 C1 . 2 -3.35(9)
C2 C1 C6 C5 . . 2.20(14)
C7 C1 C6 C5 . . 176.65(9)
C4 C5 C6 C1 2 . 177.70(9)
C4 C5 C6 C1 . . -2.30(9)
C4 C5 C6 C1 2 2 -2.30(9)
C4 C5 C6 C1 . 2 177.70(9)
C2 C1 C7 O1 . . 97.99(16)
C6 C1 C7 O1 . . -76.73(16)
C2 C1 C7 C8 . . -81.97(16)
C6 C1 C7 C8 . . 103.32(14)
O1 C7 C8 C13 . . 179.76(13)
C1 C7 C8 C13 . . -0.29(19)
O1 C7 C8 C9 . . 0.4(2)
C1 C7 C8 C9 . . -179.69(12)
C13 C8 C9 C10 . . 0.4(2)
C7 C8 C9 C10 . . 179.81(13)
C8 C9 C10 C11 . . -0.3(2)
C9 C10 C11 C12 . . 0.0(2)
C10 C11 C12 C13 . . 0.2(2)
C11 C12 C13 C8 . . -0.2(2)
C9 C8 C13 C12 . . -0.1(2)
C7 C8 C13 C12 . . -179.53(13)

loop_
_cod_related_entry_id
_cod_related_entry_database
_cod_related_entry_code
1 ChemSpider 21117944
